data_4000821
loop_
_publ_author_name
'Wang, Siyi'
'Hall, Lincoln'
'Diev, Vyacheslav V.'
'Haiges, Ralf'
'Wei, Guodan'
'Xiao, Xin'
'Djurovich, Peter I.'
'Forrest, Stephen R.'
'Thompson, Mark E.'

_publ_section_title
;
 N,N-Diarylanilinosquaraines and Their Application to Organic
 Photovoltaics
;
_journal_issue 21
_journal_name_full 'Chemistry of Materials'
_journal_page_first 4789
_journal_paper_doi 10.1021/cm2020803
_journal_volume 23
_journal_year 2011
_chemical_formula_moiety 'C40 H28 N2 O6'
_chemical_formula_sum 'C40 H28 N2 O6'
_chemical_formula_weight 632.64
_chemical_name_common DPSQ
_space_group_crystal_system triclinic
_space_group_IT_number 2
_space_group_name_Hall '-P 1'
_space_group_name_H-M_alt 'P -1'
_symmetry_space_group_name_Hall '-P 1'
_symmetry_space_group_name_H-M 'P -1'
_atom_sites_solution_hydrogens geom
_atom_sites_solution_primary direct
_atom_sites_solution_secondary difmap
_audit_creation_method 'APEX2 v2010.11-3'
_cell_angle_alpha 96.371(8)
_cell_angle_beta 91.176(7)
_cell_angle_gamma 92.485(7)
_cell_formula_units_Z 2
_cell_length_a 11.1895(9)
_cell_length_b 11.7874(11)
_cell_length_c 11.9792(9)
_cell_measurement_reflns_used 23
_cell_measurement_temperature 100.(2)
_cell_measurement_theta_max 26.5084
_cell_measurement_theta_min 8.3589
_cell_volume 1568.3(2)
_computing_cell_refinement 'APEX2 v2010.11-3 (Bruker AXS)'
_computing_data_collection 'Bruker Instrument Service v2011.4.0.0'
_computing_data_reduction 'SAINT V7.68A (Bruker AXS, 2009)'
_computing_structure_refinement 'SHELXL-97 (Sheldrick, 2008)'
_computing_structure_solution 'SHELXS-97 (Sheldrick, 2008)'
_diffrn_ambient_temperature 100.(2)
_diffrn_detector_area_resol_mean 8.3333
_diffrn_measured_fraction_theta_full 0.990
_diffrn_measured_fraction_theta_max 0.919
_diffrn_measurement_device_type 'Bruker APEX 2 CCD'
_diffrn_radiation_type 'Cu K\a'
_diffrn_radiation_wavelength 1.54178
_diffrn_reflns_av_R_equivalents 0.0753
_diffrn_reflns_av_sigmaI/netI 0.0827
_diffrn_reflns_limit_h_max 12
_diffrn_reflns_limit_h_min -12
_diffrn_reflns_limit_k_max 11
_diffrn_reflns_limit_k_min -13
_diffrn_reflns_limit_l_max 13
_diffrn_reflns_limit_l_min -13
_diffrn_reflns_number 14554
_diffrn_reflns_theta_full 59.29
_diffrn_reflns_theta_max 53.5
_diffrn_reflns_theta_min 3.71
_diffrn_source 'ImuS microfocus source'
_exptl_absorpt_coefficient_mu 0.738
_exptl_absorpt_correction_T_max 0.7516
_exptl_absorpt_correction_T_min 0.6087
_exptl_absorpt_correction_type multi-scan
_exptl_absorpt_process_details 'Bruker SADABS V2008/1'
_exptl_crystal_colour 'metallic green-blue'
_exptl_crystal_density_diffrn 1.340
_exptl_crystal_density_method 'not measured'
_exptl_crystal_description plate
_exptl_crystal_F_000 660
_exptl_crystal_size_max 0.101
_exptl_crystal_size_mid 0.092
_exptl_crystal_size_min 0.020
_refine_diff_density_max 0.619
_refine_diff_density_min -0.322
_refine_ls_extinction_method none
_refine_ls_goodness_of_fit_ref 1.084
_refine_ls_hydrogen_treatment constr
_refine_ls_matrix_type full
_refine_ls_number_parameters 437
_refine_ls_number_reflns 4202
_refine_ls_number_restraints 6
_refine_ls_restrained_S_all 1.083
_refine_ls_R_factor_all 0.1154
_refine_ls_R_factor_gt 0.0819
_refine_ls_shift/su_max 0.000
_refine_ls_shift/su_mean 0.000
_refine_ls_structure_factor_coef Fsqd
_refine_ls_weighting_details 'calc w=1/[\s^2^(Fo^2^)+(0.1285P)^2^+2.6012P] where P=(Fo^2^+2Fc^2^)/3'
_refine_ls_weighting_scheme calc
_refine_ls_wR_factor_gt 0.2240
_refine_ls_wR_factor_ref 0.2434
_reflns_number_gt 2934
_reflns_number_total 4202
_reflns_threshold_expression >2sigma(I)
_cod_data_source_file cm2020803_si_002.cif
_cod_data_source_block DPSQ
_cod_database_code 4000821

loop_
_space_group_symop_operation_xyz
'x, y, z'
'-x, -y, -z'

loop_
_atom_site_type_symbol
_atom_site_label
_atom_site_fract_x
_atom_site_fract_y
_atom_site_fract_z
_atom_site_U_iso_or_equiv
_atom_site_adp_type
_atom_site_calc_flag
_atom_site_refinement_flags
_atom_site_occupancy
C C1 1.2394(4) 0.7273(5) 0.8565(4) 0.0271(13) Uani d . 1
C C2 1.2476(5) 0.6527(5) 0.9380(4) 0.0308(13) Uani d . 1
H H2A 1.2744 0.5779 0.9187 0.037 Uiso calc R 1
C C3 1.2167(5) 0.6872(5) 1.0474(4) 0.0357(14) Uani d . 1
H H3 1.2206 0.6355 1.1026 0.043 Uiso calc R 1
C C4 1.1800(5) 0.7974(5) 1.0764(4) 0.0356(14) Uani d . 1
H H4 1.16 0.8213 1.1518 0.043 Uiso calc R 1
C C5 1.1727(5) 0.8726(5) 0.9953(4) 0.0362(14) Uani d . 1
H H5A 1.1458 0.9474 1.0147 0.043 Uiso calc R 1
C C6 1.2046(5) 0.8382(5) 0.8865(4) 0.0325(13) Uani d . 1
H H6A 1.2028 0.8905 0.8317 0.039 Uiso calc R 1
C C7 1.3749(4) 0.7606(4) 0.7065(4) 0.0266(12) Uani d . 1
C C8 1.4732(5) 0.7851(5) 0.7795(4) 0.0360(14) Uani d . 1
H H8 1.473 0.7579 0.8513 0.043 Uiso calc R 1
C C9 1.5698(5) 0.8480(5) 0.7487(4) 0.0411(15) Uani d . 1
H H9 1.6369 0.8634 0.7987 0.049 Uiso calc R 1
C C10 1.5707(5) 0.8895(5) 0.6449(5) 0.0410(15) Uani d . 1
H H10 1.6385 0.9325 0.6232 0.049 Uiso calc R 1
C C11 1.4726(5) 0.8678(5) 0.5736(4) 0.0352(14) Uani d . 1
H H11 1.4728 0.8964 0.5026 0.042 Uiso calc R 1
C C12 1.3742(5) 0.8053(5) 0.6036(4) 0.0303(13) Uani d . 1
H H12 1.306 0.7927 0.5545 0.036 Uiso calc R 1
C C13 1.2166(4) 0.6059(5) 0.6767(4) 0.0258(12) Uani d . 1
C C14 1.2659(4) 0.5587(4) 0.5753(4) 0.0248(12) Uani d . 1
H H14 1.3358 0.5933 0.5475 0.03 Uiso calc R 1
C C15 1.2108(4) 0.4604(5) 0.5163(4) 0.0248(12) Uani d . 1
C C16 1.1071(4) 0.4074(4) 0.5566(4) 0.0222(12) Uani d . 1
C C17 1.0570(4) 0.4600(5) 0.6572(4) 0.0240(12) Uani d . 1
C C18 1.1105(4) 0.5589(4) 0.7137(4) 0.0258(12) Uani d . 1
H H18 1.0743 0.595 0.7785 0.031 Uiso calc R 1
C C19 1.0557(4) 0.3034(5) 0.5036(4) 0.0250(12) Uani d . 1
C C20 1.0773(4) 0.2266(4) 0.4005(4) 0.0220(11) Uani d U 1
C C21 0.9799(4) 0.1482(5) 0.4248(4) 0.0237(12) Uani d . 1
C C22 0.9601(4) 0.2237(4) 0.5268(4) 0.0225(11) Uani d . 1
C C23 0.9266(4) 0.0434(4) 0.3733(4) 0.0228(12) Uani d . 1
C C24 0.9613(4) -0.0039(5) 0.2636(4) 0.0259(12) Uani d . 1
C C25 0.8971(4) -0.0964(4) 0.2079(4) 0.0271(12) Uani d . 1
H H25 0.9202 -0.1263 0.1351 0.033 Uiso calc R 1
C C26 0.7989(4) -0.1468(5) 0.2564(4) 0.0253(12) Uani d . 1
C C27 0.7699(4) -0.1075(4) 0.3673(4) 0.0225(11) Uani d . 1
H H27 0.7079 -0.1457 0.4037 0.027 Uiso calc R 1
C C28 0.8313(4) -0.0137(5) 0.4228(4) 0.0237(12) Uani d . 1
C C29 0.6131(4) -0.2665(5) 0.2397(4) 0.0269(12) Uani d . 1
C C30 0.5909(5) -0.3773(5) 0.2672(4) 0.0299(13) Uani d . 1
H H30 0.6518 -0.4311 0.2604 0.036 Uiso calc R 1
C C31 0.4802(5) -0.4078(5) 0.3043(4) 0.0364(14) Uani d . 1
H H31 0.4657 -0.4825 0.3251 0.044 Uiso calc R 1
C C32 0.3897(5) -0.3322(6) 0.3118(4) 0.0389(15) Uani d . 1
H H32 0.3127 -0.3551 0.3354 0.047 Uiso calc R 1
C C33 0.4120(5) -0.2229(5) 0.2847(4) 0.0351(14) Uani d . 1
H H33 0.3503 -0.1699 0.2912 0.042 Uiso calc R 1
C C34 0.5232(5) -0.1895(5) 0.2481(4) 0.0333(13) Uani d . 1
H H34 0.5377 -0.1141 0.2289 0.04 Uiso calc R 1
C C35 0.7605(5) -0.2918(5) 0.0924(4) 0.0279(12) Uani d . 1
C C36 0.8735(5) -0.3333(5) 0.0757(4) 0.0285(12) Uani d . 1
H H36 0.9314 -0.3259 0.1354 0.034 Uiso calc R 1
C C37 0.9009(5) -0.3863(5) -0.0303(4) 0.0336(13) Uani d . 1
H H37 0.9792 -0.4121 -0.0433 0.04 Uiso calc R 1
C C38 0.8159(5) -0.4017(5) -0.1165(4) 0.0346(14) Uani d . 1
H H38 0.8358 -0.4371 -0.1884 0.041 Uiso calc R 1
C C39 0.7027(5) -0.3655(5) -0.0975(4) 0.0395(15) Uani d . 1
H H39 0.6434 -0.3785 -0.1559 0.047 Uiso calc R 1
C C40 0.6733(5) -0.3097(5) 0.0063(4) 0.0346(14) Uani d . 1
H H40 0.5948 -0.284 0.0184 0.042 Uiso calc R 1
N N1 1.2750(4) 0.6962(4) 0.7428(3) 0.0255(10) Uani d . 1
N N2 0.7286(4) -0.2352(4) 0.1992(3) 0.0265(10) Uani d . 1
O O1 1.2673(3) 0.4206(3) 0.4230(3) 0.0338(9) Uani d . 1
H H1 1.2305 0.3611 0.3925 0.051 Uiso calc R 1
O O2 0.9569(3) 0.4212(3) 0.7018(3) 0.0321(9) Uani d . 1
H H2 0.9396 0.3541 0.6729 0.048 Uiso calc R 1
O O3 1.1506(3) 0.2297(3) 0.3244(3) 0.0308(9) Uani d . 1
O O4 0.8869(3) 0.2200(3) 0.6042(3) 0.0297(9) Uani d . 1
O O5 1.0524(3) 0.0386(3) 0.2085(3) 0.0332(9) Uani d . 1
H H5 1.0842 0.096 0.2476 0.05 Uiso calc R 1
O O6 0.7963(3) 0.0165(3) 0.5298(2) 0.0287(9) Uani d . 1
H H6 0.8309 0.0791 0.5551 0.043 Uiso calc R 1

loop_
_atom_site_aniso_label
_atom_site_aniso_U_11
_atom_site_aniso_U_22
_atom_site_aniso_U_33
_atom_site_aniso_U_12
_atom_site_aniso_U_13
_atom_site_aniso_U_23
C1 0.027(3) 0.028(3) 0.024(3) -0.004(2) -0.003(2) -0.007(2)
C2 0.039(3) 0.024(3) 0.028(3) -0.003(2) -0.001(2) -0.001(2)
C3 0.046(3) 0.033(4) 0.027(3) -0.007(3) 0.000(2) 0.001(3)
C4 0.036(3) 0.040(4) 0.029(3) -0.004(3) 0.000(2) -0.005(3)
C5 0.039(3) 0.031(4) 0.037(3) 0.006(3) 0.003(2) -0.006(3)
C6 0.038(3) 0.034(4) 0.025(3) 0.009(3) 0.005(2) 0.001(3)
C7 0.029(3) 0.021(3) 0.028(3) 0.000(2) 0.006(2) -0.004(2)
C8 0.031(3) 0.042(4) 0.035(3) -0.005(3) -0.001(2) 0.009(3)
C9 0.032(3) 0.051(4) 0.039(3) -0.008(3) 0.002(2) 0.003(3)
C10 0.041(3) 0.033(4) 0.045(3) -0.013(3) 0.009(3) -0.010(3)
C11 0.052(4) 0.020(3) 0.031(3) -0.006(3) 0.007(3) -0.003(2)
C12 0.041(3) 0.022(3) 0.026(3) 0.000(3) 0.001(2) -0.006(2)
C13 0.030(3) 0.021(3) 0.026(2) 0.006(2) -0.004(2) 0.001(2)
C14 0.027(3) 0.018(3) 0.027(2) -0.001(2) 0.005(2) -0.007(2)
C15 0.030(3) 0.025(3) 0.019(2) 0.003(2) 0.005(2) 0.001(2)
C16 0.022(3) 0.026(3) 0.018(2) 0.002(2) -0.0004(19) -0.002(2)
C17 0.025(3) 0.027(3) 0.021(2) 0.005(2) 0.005(2) 0.005(2)
C18 0.029(3) 0.024(3) 0.021(2) -0.002(2) 0.002(2) -0.009(2)
C19 0.024(3) 0.028(3) 0.023(2) 0.001(2) 0.000(2) 0.000(2)
C20 0.031(3) 0.015(3) 0.019(2) 0.002(2) 0.001(2) -0.003(2)
C21 0.023(3) 0.028(3) 0.019(2) 0.001(2) 0.004(2) 0.000(2)
C22 0.028(3) 0.017(3) 0.021(2) 0.000(2) -0.003(2) -0.004(2)
C23 0.024(3) 0.022(3) 0.022(2) 0.006(2) 0.004(2) -0.003(2)
C24 0.027(3) 0.023(3) 0.028(3) 0.003(2) 0.006(2) 0.000(2)
C25 0.038(3) 0.022(3) 0.021(2) 0.005(2) 0.003(2) -0.002(2)
C26 0.025(3) 0.025(3) 0.025(2) 0.004(2) -0.001(2) -0.003(2)
C27 0.029(3) 0.016(3) 0.021(2) 0.001(2) 0.004(2) -0.005(2)
C28 0.024(3) 0.026(3) 0.021(2) 0.005(2) 0.007(2) -0.002(2)
C29 0.030(3) 0.025(3) 0.023(2) -0.001(2) -0.003(2) -0.005(2)
C30 0.035(3) 0.028(3) 0.025(2) 0.003(2) 0.001(2) -0.005(2)
C31 0.042(4) 0.034(4) 0.031(3) -0.010(3) 0.007(2) -0.003(3)
C32 0.032(3) 0.051(5) 0.030(3) -0.010(3) 0.001(2) -0.010(3)
C33 0.028(3) 0.042(4) 0.031(3) 0.000(3) 0.001(2) -0.014(3)
C34 0.035(3) 0.034(4) 0.030(3) 0.002(3) -0.005(2) -0.004(3)
C35 0.037(3) 0.019(3) 0.027(3) 0.003(2) 0.001(2) -0.004(2)
C36 0.036(3) 0.020(3) 0.028(3) -0.001(2) 0.003(2) -0.005(2)
C37 0.041(3) 0.024(3) 0.034(3) 0.003(3) 0.004(2) -0.005(3)
C38 0.049(4) 0.026(3) 0.026(3) 0.003(3) 0.005(2) -0.007(2)
C39 0.045(4) 0.046(4) 0.024(3) 0.007(3) -0.002(2) -0.013(3)
C40 0.033(3) 0.041(4) 0.028(3) 0.007(3) 0.000(2) -0.011(3)
N1 0.031(2) 0.021(3) 0.022(2) -0.0029(19) 0.0033(17) -0.0056(19)
N2 0.034(2) 0.021(3) 0.021(2) 0.001(2) 0.0004(18) -0.0094(19)
O1 0.042(2) 0.027(2) 0.0295(18) -0.0066(17) 0.0128(16) -0.0103(16)
O2 0.036(2) 0.026(2) 0.0304(18) -0.0074(17) 0.0098(16) -0.0130(17)
O3 0.037(2) 0.024(2) 0.0282(18) -0.0072(16) 0.0174(16) -0.0075(16)
O4 0.034(2) 0.025(2) 0.0271(17) -0.0078(16) 0.0117(16) -0.0083(16)
O5 0.039(2) 0.028(2) 0.0298(18) -0.0101(17) 0.0132(16) -0.0106(16)
O6 0.033(2) 0.028(2) 0.0220(17) -0.0048(16) 0.0049(14) -0.0072(15)

loop_
_atom_type_symbol
_atom_type_description
_atom_type_scat_dispersion_real
_atom_type_scat_dispersion_imag
_atom_type_scat_source
C C 0.0181 0.0000 'International Tables Vol C Tables 4.2.6.8 and 6.1.1.4'
H H 0.0000 0.0000 'International Tables Vol C Tables 4.2.6.8 and 6.1.1.4'
N N 0.0311 0.0000 'International Tables Vol C Tables 4.2.6.8 and 6.1.1.4'
O O 0.0492 0.0000 'International Tables Vol C Tables 4.2.6.8 and 6.1.1.4'

loop_
_geom_angle_atom_site_label_1
_geom_angle_atom_site_label_2
_geom_angle_atom_site_label_3
_geom_angle
C2 C1 C6 119.6(4)
C2 C1 N1 121.8(5)
C6 C1 N1 118.5(4)
C3 C2 C1 120.1(5)
C3 C2 H2A 120.0
C1 C2 H2A 120.0
C2 C3 C4 120.1(5)
C2 C3 H3 120.0
C4 C3 H3 120.0
C3 C4 C5 120.0(5)
C3 C4 H4 120.0
C5 C4 H4 120.0
C6 C5 C4 119.7(5)
C6 C5 H5A 120.1
C4 C5 H5A 120.1
C5 C6 C1 120.4(5)
C5 C6 H6A 119.8
C1 C6 H6A 119.8
C8 C7 C12 119.1(5)
C8 C7 N1 118.5(4)
C12 C7 N1 122.2(4)
C9 C8 C7 120.4(5)
C9 C8 H8 119.8
C7 C8 H8 119.8
C8 C9 C10 120.5(5)
C8 C9 H9 119.7
C10 C9 H9 119.7
C11 C10 C9 119.3(5)
C11 C10 H10 120.4
C9 C10 H10 120.4
C10 C11 C12 121.0(5)
C10 C11 H11 119.5
C12 C11 H11 119.5
C11 C12 C7 119.6(5)
C11 C12 H12 120.2
C7 C12 H12 120.2
N1 C13 C18 119.0(4)
N1 C13 C14 120.8(4)
C18 C13 C14 120.1(5)
C15 C14 C13 119.3(4)
C15 C14 H14 120.3
C13 C14 H14 120.3
O1 C15 C14 114.4(4)
O1 C15 C16 124.4(4)
C14 C15 C16 121.2(4)
C19 C16 C15 122.2(4)
C19 C16 C17 119.9(4)
C15 C16 C17 117.9(4)
O2 C17 C18 115.5(4)
O2 C17 C16 123.9(5)
C18 C17 C16 120.5(4)
C17 C18 C13 120.8(4)
C17 C18 H18 119.6
C13 C18 H18 119.6
C16 C19 C22 136.2(4)
C16 C19 C20 136.1(4)
C22 C19 C20 87.7(4)
O3 C20 C21 135.1(4)
O3 C20 C19 133.4(4)
C21 C20 C19 91.4(4)
C23 C21 C20 136.5(4)
C23 C21 C22 135.4(4)
C20 C21 C22 88.1(4)
O4 C22 C19 134.2(4)
O4 C22 C21 133.0(4)
C19 C22 C21 92.8(4)
C28 C23 C21 121.8(4)
C28 C23 C24 117.2(4)
C21 C23 C24 120.8(4)
O5 C24 C25 116.2(4)
O5 C24 C23 123.7(4)
C25 C24 C23 120.1(4)
C24 C25 C26 121.3(4)
C24 C25 H25 119.3
C26 C25 H25 119.3
N2 C26 C25 122.3(4)
N2 C26 C27 118.4(4)
C25 C26 C27 119.3(5)
C28 C27 C26 119.8(4)
C28 C27 H27 120.1
C26 C27 H27 120.1
O6 C28 C27 114.9(4)
O6 C28 C23 123.0(4)
C27 C28 C23 122.0(4)
C34 C29 C30 119.9(5)
C34 C29 N2 120.8(5)
C30 C29 N2 119.3(5)
C31 C30 C29 119.3(5)
C31 C30 H30 120.3
C29 C30 H30 120.3
C30 C31 C32 121.2(6)
C30 C31 H31 119.4
C32 C31 H31 119.4
C31 C32 C33 119.3(5)
C31 C32 H32 120.4
C33 C32 H32 120.4
C32 C33 C34 120.7(6)
C32 C33 H33 119.6
C34 C33 H33 119.6
C29 C34 C33 119.5(6)
C29 C34 H34 120.3
C33 C34 H34 120.3
C36 C35 C40 120.1(5)
C36 C35 N2 121.2(4)
C40 C35 N2 118.7(4)
C35 C36 C37 119.0(5)
C35 C36 H36 120.5
C37 C36 H36 120.5
C38 C37 C36 121.0(5)
C38 C37 H37 119.5
C36 C37 H37 119.5
C39 C38 C37 119.5(5)
C39 C38 H38 120.3
C37 C38 H38 120.3
C38 C39 C40 120.9(5)
C38 C39 H39 119.5
C40 C39 H39 119.5
C39 C40 C35 119.3(5)
C39 C40 H40 120.3
C35 C40 H40 120.3
C13 N1 C7 123.6(4)
C13 N1 C1 120.5(4)
C7 N1 C1 115.9(4)
C26 N2 C35 122.5(4)
C26 N2 C29 120.6(4)
C35 N2 C29 116.6(4)
C15 O1 H1 109.5
C17 O2 H2 109.5
C24 O5 H5 109.5
C28 O6 H6 109.5

loop_
_geom_bond_atom_site_label_1
_geom_bond_atom_site_label_2
_geom_bond_distance
C1 C2 1.389(7)
C1 C6 1.391(8)
C1 N1 1.440(6)
C2 C3 1.383(7)
C2 H2A 0.95
C3 C4 1.388(8)
C3 H3 0.95
C4 C5 1.390(8)
C4 H4 0.95
C5 C6 1.381(7)
C5 H5A 0.95
C6 H6A 0.95
C7 C8 1.391(7)
C7 C12 1.393(7)
C7 N1 1.426(6)
C8 C9 1.365(8)
C8 H8 0.95
C9 C10 1.386(8)
C9 H9 0.95
C10 C11 1.374(8)
C10 H10 0.95
C11 C12 1.375(7)
C11 H11 0.95
C12 H12 0.95
C13 N1 1.385(6)
C13 C18 1.389(7)
C13 C14 1.412(7)
C14 C15 1.401(7)
C14 H14 0.95
C15 O1 1.344(5)
C15 C16 1.413(7)
C16 C19 1.410(7)
C16 C17 1.429(7)
C17 O2 1.336(6)
C17 C18 1.387(7)
C18 H18 0.95
C19 C22 1.444(7)
C19 C20 1.479(7)
C20 O3 1.242(5)
C20 C21 1.454(7)
C21 C23 1.419(7)
C21 C22 1.456(7)
C22 O4 1.253(5)
C23 C28 1.412(7)
C23 C24 1.437(6)
C24 O5 1.336(6)
C24 C25 1.378(7)
C25 C26 1.394(7)
C25 H25 0.95
C26 N2 1.387(6)
C26 C27 1.407(6)
C27 C28 1.374(7)
C27 H27 0.95
C28 O6 1.362(5)
C29 C34 1.381(8)
C29 C30 1.396(8)
C29 N2 1.437(6)
C30 C31 1.371(7)
C30 H30 0.95
C31 C32 1.375(8)
C31 H31 0.95
C32 C33 1.376(9)
C32 H32 0.95
C33 C34 1.384(7)
C33 H33 0.95
C34 H34 0.95
C35 C36 1.385(7)
C35 C40 1.398(7)
C35 N2 1.435(6)
C36 C37 1.397(7)
C36 H36 0.95
C37 C38 1.381(7)
C37 H37 0.95
C38 C39 1.370(8)
C38 H38 0.95
C39 C40 1.393(7)
C39 H39 0.95
C40 H40 0.95
O1 H1 0.84
O2 H2 0.84
O5 H5 0.84
O6 H6 0.84
